data_7118735
loop_
_publ_author_name
'Ventura, K.'
'Prat, J. R.'
'Aguirre Quintana, L. M.'
'Goos, A.'
'Villagran, D.'

_publ_section_title
;
 Unprecedented W2(0) quadruply bonded complex supported by \p-donor
 ligands.
;
_journal_issue 20
_journal_name_full 'Chemical communications (Cambridge, England)'
_journal_page_first 3974
_journal_page_last 3976
_journal_paper_doi 10.1039/c5cc09972b
_journal_volume 52
_journal_year 2016
_chemical_formula_moiety 'C50 H70 Cl4 N4 W2, C16 H32 Li O4'
_chemical_formula_sum 'C66 H102 Cl4 Li N4 O4 W2'
_chemical_formula_weight 1531.94
_chemical_name_systematic W2(DippF)2Cl4Li
_space_group_crystal_system monoclinic
_space_group_IT_number 15
_space_group_name_Hall '-C 2yc'
_space_group_name_H-M_alt 'C 1 2/c 1'
_symmetry_space_group_name_Hall '-C 2yc'
_symmetry_space_group_name_H-M 'C 1 2/c 1'
_atom_sites_solution_hydrogens geom
_audit_creation_method SHELXL-2014/7
_audit_update_record
;
2015-10-21 deposited with the CCDC.
2016-02-12 downloaded from the CCDC.
;
_cell_angle_alpha 90
_cell_angle_beta 113.0650(10)
_cell_angle_gamma 90
_cell_formula_units_Z 4
_cell_length_a 23.7527(9)
_cell_length_b 12.0648(5)
_cell_length_c 25.9809(14)
_cell_measurement_temperature 100(2)
_cell_volume 6850.2(5)
_computing_cell_refinement 'Bruker APEXII'
_computing_data_collection 'Bruker APEXII'
_computing_data_reduction 'Bruker APEXII SAINT'
_computing_molecular_graphics 'SHELXP-2014/7 (Sheldrick, 2014)'
_computing_structure_refinement 'SHELXL-2014/7 (Sheldrick, 2014)'
_computing_structure_solution 'SHELXT-2014/7 (Sheldrick, 2014)'
_diffrn_ambient_temperature 100(2)
_diffrn_measured_fraction_theta_full 0.994
_diffrn_measured_fraction_theta_max 0.994
_diffrn_measurement_device_type 'Bruker D8'
_diffrn_measurement_method 'Bruker CMOS'
_diffrn_radiation_type MoK\a
_diffrn_radiation_wavelength 0.71073
_diffrn_reflns_av_R_equivalents 0.1140
_diffrn_reflns_av_unetI/netI 0.0432
_diffrn_reflns_laue_measured_fraction_full 0.994
_diffrn_reflns_laue_measured_fraction_max 0.994
_diffrn_reflns_limit_h_max 27
_diffrn_reflns_limit_h_min -27
_diffrn_reflns_limit_k_max 13
_diffrn_reflns_limit_k_min -13
_diffrn_reflns_limit_l_max 29
_diffrn_reflns_limit_l_min -29
_diffrn_reflns_number 71366
_diffrn_reflns_point_group_measured_fraction_full 0.994
_diffrn_reflns_point_group_measured_fraction_max 0.994
_diffrn_reflns_theta_full 24.177
_diffrn_reflns_theta_max 24.177
_diffrn_reflns_theta_min 1.864
_diffrn_source 'Sealed tube'
_exptl_absorpt_coefficient_mu 3.559
_exptl_absorpt_correction_T_max 0.7453
_exptl_absorpt_correction_T_min 0.5875
_exptl_absorpt_correction_type multi-scan
_exptl_absorpt_process_details 'Bruker APEXII sadabs'
_exptl_crystal_colour yellow
_exptl_crystal_density_diffrn 1.485
_exptl_crystal_description Block
_exptl_crystal_F_000 3108
_exptl_crystal_size_max 0.1
_exptl_crystal_size_mid 0.1
_exptl_crystal_size_min 0.05
_refine_diff_density_max 7.456
_refine_diff_density_min -3.690
_refine_diff_density_rms 0.265
_refine_ls_extinction_method none
_refine_ls_goodness_of_fit_ref 1.226
_refine_ls_hydrogen_treatment constr
_refine_ls_matrix_type full
_refine_ls_number_parameters 354
_refine_ls_number_reflns 5451
_refine_ls_number_restraints 361
_refine_ls_restrained_S_all 1.215
_refine_ls_R_factor_all 0.1170
_refine_ls_R_factor_gt 0.1015
_refine_ls_shift/su_max 0.002
_refine_ls_shift/su_mean 0.000
_refine_ls_structure_factor_coef Fsqd
_refine_ls_weighting_details 'w=1/[\s^2^(Fo^2^)+(0.0410P)^2^+632.5916P] where P=(Fo^2^+2Fc^2^)/3'
_refine_ls_weighting_scheme calc
_refine_ls_wR_factor_gt 0.2071
_refine_ls_wR_factor_ref 0.2153
_reflns_Friedel_coverage 0.000
_reflns_number_gt 4689
_reflns_number_total 5451
_reflns_threshold_expression 'I > 2\s(I)'
_cod_data_source_file c5cc09972b2.cif
_cod_data_source_block bigcella_a
_cod_depositor_comments
;
The following automatic conversions were performed:

'_exptl_absorpt_correction_type' value 'Multi-scan' changed to
'multi-scan' according to
/usr/data/users/saulius/crontab/automatic-downloads/rss-feeds/RSC/lib/dictionaries/cif_core.dic
dictionary named 'cif_core.dic' version 2.4.2 from 2011-04-26.

Automatic conversion script
Id: cif_fix_values 4268 2015-11-12 08:31:59Z antanas 

 Adding full bibliography for 7118735--7118736.cif.
;
_cod_database_code 7118735
_shelx_shelxl_version_number 2014/7
_shelx_space_group_comment
;
The symmetry employed for this shelxl refinement is uniquely defined
by the following loop, which should always be used as a source of
symmetry information in preference to the above space-group names.
They are only intended as comments.
;

loop_
_space_group_symop_operation_xyz
'x, y, z'
'-x, y, -z+1/2'
'x+1/2, y+1/2, z'
'-x+1/2, y+1/2, -z+1/2'
'-x, -y, -z'
'x, -y, z-1/2'
'-x+1/2, -y+1/2, -z'
'x+1/2, -y+1/2, z-1/2'

loop_
_atom_site_label
_atom_site_type_symbol
_atom_site_fract_x
_atom_site_fract_y
_atom_site_fract_z
_atom_site_U_iso_or_equiv
_atom_site_adp_type
_atom_site_occupancy
_atom_site_site_symmetry_order
_atom_site_calc_flag
_atom_site_refinement_flags_posn
_atom_site_refinement_flags_adp
_atom_site_refinement_flags_occupancy
W1 W 0.49813(3) 0.47176(6) 0.54117(3) 0.0276(2) Uani 1 1 d . U .
Cl2 Cl 0.5210(2) 0.2859(4) 0.5669(2) 0.0519(14) Uani 1 1 d . U .
Cl1 Cl 0.4685(2) 0.6479(4) 0.5642(2) 0.0513(13) Uani 1 1 d . U .
N2 N 0.5938(5) 0.5843(11) 0.5024(5) 0.019(2) Uani 1 1 d . U .
N1 N 0.5938(5) 0.5004(10) 0.5829(5) 0.023(3) Uani 1 1 d . U .
C13 C 0.6210(6) 0.5530(10) 0.5550(6) 0.023(3) Uani 1 1 d . U .
H13A H 0.6632 0.5698 0.5740 0.028 Uiso 1 1 calc R U .
C7 C 0.6262(6) 0.6671(13) 0.4845(6) 0.020(3) Uani 1 1 d . U .
C8 C 0.6493(7) 0.6396(14) 0.4441(7) 0.027(3) Uani 1 1 d . U .
C11 C 0.6652(7) 0.8509(14) 0.4898(7) 0.031(3) Uani 1 1 d . U .
H11A H 0.6716 0.9229 0.5059 0.037 Uiso 1 1 calc R U .
C9 C 0.6807(7) 0.7222(14) 0.4285(7) 0.029(3) Uani 1 1 d . U .
H9A H 0.6973 0.7057 0.4016 0.035 Uiso 1 1 calc R U .
C12 C 0.6327(6) 0.7737(13) 0.5066(6) 0.024(3) Uani 1 1 d . U .
C1 C 0.6351(7) 0.4576(17) 0.6373(7) 0.039(3) Uani 1 1 d . U .
C10 C 0.6880(7) 0.8257(14) 0.4509(7) 0.030(3) Uani 1 1 d . U .
H10A H 0.7091 0.8805 0.4393 0.036 Uiso 1 1 calc R U .
C121 C 0.6070(7) 0.8159(12) 0.5496(7) 0.034(3) Uani 1 1 d . U .
H12A H 0.5804 0.7546 0.5531 0.041 Uiso 1 1 calc R U .
C21 C 0.6746(8) 0.3046(14) 0.5869(9) 0.052(4) Uani 1 1 d . U .
H21A H 0.6400 0.3352 0.5537 0.063 Uiso 1 1 calc R U .
C2 C 0.6724(8) 0.3669(18) 0.6375(9) 0.048(4) Uani 1 1 d . U .
C81 C 0.6424(9) 0.5236(18) 0.4196(9) 0.051(4) Uani 1 1 d . U .
H81A H 0.6137 0.4810 0.4319 0.061 Uiso 1 1 calc R U .
C123 C 0.6598(8) 0.8256(19) 0.6083(8) 0.047(5) Uani 1 1 d . U .
H12B H 0.6842 0.7574 0.6166 0.071 Uiso 1 1 calc R U .
H12C H 0.6859 0.8888 0.6087 0.071 Uiso 1 1 calc R U .
H12D H 0.6426 0.8366 0.6366 0.071 Uiso 1 1 calc R U .
C6 C 0.6369(9) 0.5059(18) 0.6863(7) 0.048(4) Uani 1 1 d . U .
C61 C 0.5982(10) 0.605(2) 0.6868(8) 0.057(4) Uani 1 1 d . U .
H61A H 0.5799 0.6366 0.6483 0.069 Uiso 1 1 calc R U .
C122 C 0.5672(8) 0.9126(17) 0.5322(9) 0.046(4) Uani 1 1 d . U .
H12E H 0.5354 0.8995 0.4949 0.069 Uiso 1 1 calc R U .
H12F H 0.5480 0.9255 0.5589 0.069 Uiso 1 1 calc R U .
H12G H 0.5914 0.9777 0.5311 0.069 Uiso 1 1 calc R U .
C23 C 0.6654(10) 0.1862(19) 0.5842(11) 0.067(6) Uani 1 1 d . U .
H23A H 0.6680 0.1574 0.5499 0.101 Uiso 1 1 calc R U .
H23B H 0.6970 0.1513 0.6168 0.101 Uiso 1 1 calc R U .
H23C H 0.6250 0.1695 0.5840 0.101 Uiso 1 1 calc R U .
C22 C 0.7329(12) 0.341(2) 0.5796(14) 0.085(8) Uani 1 1 d . U .
H22A H 0.7363 0.4216 0.5818 0.128 Uiso 1 1 calc R U .
H22B H 0.7686 0.3075 0.6092 0.128 Uiso 1 1 calc R U .
H22C H 0.7310 0.3158 0.5430 0.128 Uiso 1 1 calc R U .
C5 C 0.6781(10) 0.464(2) 0.7375(9) 0.069(5) Uani 1 1 d . U .
H5A H 0.6820 0.4984 0.7716 0.083 Uiso 1 1 calc R U .
C3 C 0.7116(10) 0.324(2) 0.6900(10) 0.070(5) Uani 1 1 d . U .
H3A H 0.7368 0.2621 0.6919 0.084 Uiso 1 1 calc R U .
C4 C 0.7130(11) 0.373(2) 0.7375(11) 0.074(6) Uani 1 1 d . U .
H4A H 0.7392 0.3426 0.7724 0.089 Uiso 1 1 calc R U .
C63 C 0.5469(12) 0.563(2) 0.7032(11) 0.080(7) Uani 1 1 d . U .
H63A H 0.5209 0.6253 0.7039 0.119 Uiso 1 1 calc R U .
H63B H 0.5224 0.5080 0.6758 0.119 Uiso 1 1 calc R U .
H63C H 0.5646 0.5288 0.7403 0.119 Uiso 1 1 calc R U .
C62 C 0.6339(14) 0.695(2) 0.7278(11) 0.090(8) Uani 1 1 d . U .
H62A H 0.6063 0.7569 0.7261 0.135 Uiso 1 1 calc R U .
H62B H 0.6511 0.6652 0.7658 0.135 Uiso 1 1 calc R U .
H62C H 0.6671 0.7222 0.7176 0.135 Uiso 1 1 calc R U .
C83 C 0.6167(17) 0.527(3) 0.3584(12) 0.111(10) Uani 1 1 d . U .
H83A H 0.5777 0.5671 0.3450 0.167 Uiso 1 1 calc R U .
H83B H 0.6453 0.5654 0.3456 0.167 Uiso 1 1 calc R U .
H83C H 0.6100 0.4514 0.3436 0.167 Uiso 1 1 calc R U .
C82 C 0.7011(15) 0.463(3) 0.4382(16) 0.122(11) Uani 1 1 d . U .
H82A H 0.7193 0.4593 0.4791 0.183 Uiso 1 1 calc R U .
H82B H 0.6938 0.3876 0.4228 0.183 Uiso 1 1 calc R U .
H82C H 0.7291 0.5015 0.4248 0.183 Uiso 1 1 calc R U .
Li1 Li 0.5000 0.029(5) 0.7500 0.064(7) Uani 1 2 d S TU P
O4 O 0.4708(7) -0.0604(14) 0.6830(6) 0.067(4) Uani 1 1 d D U .
C400 C 0.4983(10) -0.086(2) 0.6442(10) 0.117(9) Uani 1 1 d D U .
H40A H 0.5120 -0.1637 0.6468 0.141 Uiso 1 1 calc R U .
H40B H 0.5325 -0.0352 0.6479 0.141 Uiso 1 1 calc R U .
C401 C 0.4397(14) -0.062(4) 0.5901(10) 0.142(12) Uani 1 1 d D U .
H40C H 0.4313 0.0181 0.5845 0.171 Uiso 1 1 calc R U .
H40D H 0.4436 -0.0939 0.5565 0.171 Uiso 1 1 calc R U .
C402 C 0.3933(11) -0.118(3) 0.6025(10) 0.094(8) Uani 1 1 d D U .
H40E H 0.3794 -0.1860 0.5796 0.113 Uiso 1 1 calc R U .
H40F H 0.3576 -0.0691 0.5954 0.113 Uiso 1 1 calc R U .
C403 C 0.4254(12) -0.147(2) 0.6662(10) 0.105(8) Uani 1 1 d D U .
H40G H 0.3970 -0.1418 0.6856 0.127 Uiso 1 1 calc R U .
H40H H 0.4443 -0.2219 0.6723 0.127 Uiso 1 1 calc R U .
O3 O 0.5721(8) 0.1044(16) 0.7479(8) 0.087(5) Uani 1 1 d D U .
C300 C 0.6211(13) 0.145(3) 0.7967(9) 0.145(7) Uani 1 1 d D U .
H30A H 0.6167 0.1217 0.8314 0.174 Uiso 1 1 calc R U .
H30B H 0.6241 0.2270 0.7961 0.174 Uiso 1 1 calc R U .
C301 C 0.6772(13) 0.088(4) 0.7903(15) 0.182(11) Uani 1 1 d D U .
H30C H 0.7129 0.1384 0.8013 0.219 Uiso 1 1 calc R U .
H30D H 0.6891 0.0190 0.8126 0.219 Uiso 1 1 calc R U .
C302 C 0.6526(16) 0.065(4) 0.7306(16) 0.182(11) Uani 1 1 d D U .
H30E H 0.6414 -0.0142 0.7231 0.219 Uiso 1 1 calc R U .
H30F H 0.6822 0.0848 0.7140 0.219 Uiso 1 1 calc R U .
C303 C 0.5932(14) 0.143(2) 0.7070(9) 0.145(7) Uani 1 1 d D U .
H30G H 0.6031 0.2228 0.7103 0.174 Uiso 1 1 calc R U .
H30H H 0.5653 0.1240 0.6683 0.174 Uiso 1 1 calc R U .

loop_
_atom_site_aniso_label
_atom_site_aniso_U_11
_atom_site_aniso_U_22
_atom_site_aniso_U_33
_atom_site_aniso_U_23
_atom_site_aniso_U_13
_atom_site_aniso_U_12
W1 0.0133(3) 0.0454(4) 0.0205(3) 0.0024(3) 0.0028(2) -0.0138(3)
Cl2 0.023(2) 0.049(3) 0.067(3) 0.006(2) -0.002(2) -0.011(2)
Cl1 0.037(3) 0.052(3) 0.061(3) -0.013(2) 0.015(2) -0.019(2)
N2 0.008(5) 0.030(6) 0.017(4) -0.002(4) 0.002(4) -0.007(4)
N1 0.017(4) 0.029(6) 0.019(4) 0.000(4) 0.001(3) -0.008(4)
C13 0.017(6) 0.028(8) 0.019(5) -0.003(5) 0.001(4) -0.010(5)
C7 0.005(5) 0.026(5) 0.022(5) 0.004(4) 0.000(5) -0.004(4)
C8 0.016(6) 0.035(6) 0.028(6) -0.003(5) 0.009(5) -0.011(5)
C11 0.025(7) 0.027(6) 0.038(7) 0.003(5) 0.010(6) -0.005(5)
C9 0.016(7) 0.036(6) 0.032(7) 0.003(5) 0.007(6) -0.006(5)
C12 0.014(6) 0.026(5) 0.027(6) 0.001(4) 0.002(5) -0.004(4)
C1 0.019(6) 0.058(7) 0.028(5) 0.012(4) -0.004(4) -0.014(5)
C10 0.020(7) 0.033(6) 0.033(7) 0.007(5) 0.006(6) -0.004(5)
C121 0.023(6) 0.041(8) 0.038(6) -0.008(5) 0.011(5) -0.009(5)
C21 0.028(8) 0.053(8) 0.062(8) 0.010(6) 0.002(7) -0.008(6)
C2 0.016(6) 0.055(7) 0.055(7) 0.010(5) -0.006(5) -0.013(5)
C81 0.052(9) 0.043(7) 0.070(9) -0.025(7) 0.037(8) -0.027(6)
C123 0.030(8) 0.072(13) 0.036(7) -0.011(7) 0.010(6) -0.003(8)
C6 0.043(7) 0.065(8) 0.026(5) 0.007(5) 0.003(5) -0.022(6)
C61 0.062(9) 0.075(9) 0.029(8) 0.005(6) 0.011(7) -0.011(7)
C122 0.033(8) 0.049(9) 0.055(10) -0.006(7) 0.017(7) 0.001(7)
C23 0.039(11) 0.052(8) 0.100(16) 0.006(8) 0.015(11) -0.009(7)
C22 0.065(12) 0.067(14) 0.14(2) -0.021(14) 0.056(14) -0.027(11)
C5 0.060(10) 0.091(11) 0.036(7) 0.017(7) -0.003(6) -0.013(9)
C3 0.037(9) 0.086(11) 0.057(7) 0.018(6) -0.012(6) -0.003(8)
C4 0.053(11) 0.088(12) 0.057(8) 0.015(7) -0.006(7) -0.015(9)
C63 0.078(11) 0.103(16) 0.061(14) 0.004(12) 0.031(10) -0.015(10)
C62 0.102(15) 0.093(12) 0.060(13) -0.016(11) 0.016(12) -0.028(11)
C83 0.14(2) 0.105(18) 0.075(10) -0.037(9) 0.033(9) -0.010(16)
C82 0.095(13) 0.093(16) 0.15(2) -0.053(15) 0.020(13) 0.014(12)
Li1 0.066(13) 0.062(15) 0.060(12) 0.000 0.019(9) 0.000
O4 0.059(8) 0.083(11) 0.061(8) -0.007(7) 0.024(6) -0.008(7)
C400 0.099(11) 0.17(2) 0.091(11) -0.041(12) 0.049(9) -0.030(12)
C401 0.102(13) 0.23(3) 0.095(11) -0.002(12) 0.039(9) -0.046(16)
C402 0.080(11) 0.13(2) 0.083(11) -0.033(11) 0.040(9) -0.017(12)
C403 0.107(14) 0.126(16) 0.090(11) -0.029(10) 0.046(9) -0.038(13)
O3 0.087(10) 0.085(12) 0.088(10) -0.003(9) 0.033(8) -0.031(8)
C300 0.115(11) 0.204(18) 0.112(11) -0.005(10) 0.041(9) -0.066(11)
C301 0.132(12) 0.28(3) 0.133(14) -0.002(14) 0.048(10) -0.014(13)
C302 0.132(12) 0.28(3) 0.133(14) -0.002(14) 0.048(10) -0.014(13)
C303 0.115(11) 0.204(18) 0.112(11) -0.005(10) 0.041(9) -0.066(11)

loop_
_atom_type_symbol
_atom_type_description
_atom_type_scat_dispersion_real
_atom_type_scat_dispersion_imag
_atom_type_scat_source
C C 0.0033 0.0016 'International Tables Vol C Tables 4.2.6.8 and 6.1.1.4'
H H 0.0000 0.0000 'International Tables Vol C Tables 4.2.6.8 and 6.1.1.4'
Cl Cl 0.1484 0.1585 'International Tables Vol C Tables 4.2.6.8 and 6.1.1.4'
N N 0.0061 0.0033 'International Tables Vol C Tables 4.2.6.8 and 6.1.1.4'
W W -0.8490 6.8722 'International Tables Vol C Tables 4.2.6.8 and 6.1.1.4'
Li Li -0.0003 0.0001 'International Tables Vol C Tables 4.2.6.8 and 6.1.1.4'
O O 0.0106 0.0060 'International Tables Vol C Tables 4.2.6.8 and 6.1.1.4'

loop_
_geom_angle_atom_site_label_1
_geom_angle_atom_site_label_2
_geom_angle_atom_site_label_3
_geom_angle
_geom_angle_site_symmetry_1
_geom_angle_site_symmetry_3
N1 W1 N2 170.6(5) . 5_666
N1 W1 W1 90.2(3) . 5_666
N2 W1 W1 90.3(3) 5_666 5_666
N1 W1 Cl2 85.9(4) . .
N2 W1 Cl2 85.6(4) 5_666 .
W1 W1 Cl2 117.65(16) 5_666 .
N1 W1 Cl1 95.1(4) . .
N2 W1 Cl1 94.2(4) 5_666 .
W1 W1 Cl1 95.33(14) 5_666 .
Cl2 W1 Cl1 147.0(2) . .
C13 N2 C7 115.2(11) . .
C13 N2 W1 116.2(9) . 5_666
C7 N2 W1 127.6(9) . 5_666
C13 N1 C1 114.7(12) . .
C13 N1 W1 117.2(9) . .
C1 N1 W1 127.7(10) . .
N1 C13 N2 124.5(13) . .
N1 C13 H13A 117.8 . .
N2 C13 H13A 117.8 . .
C12 C7 C8 120.9(14) . .
C12 C7 N2 119.7(13) . .
C8 C7 N2 119.4(14) . .
C9 C8 C7 117.3(15) . .
C9 C8 C81 121.2(15) . .
C7 C8 C81 121.4(14) . .
C10 C11 C12 121.2(17) . .
C10 C11 H11A 119.4 . .
C12 C11 H11A 119.4 . .
C10 C9 C8 121.6(16) . .
C10 C9 H9A 119.2 . .
C8 C9 H9A 119.2 . .
C11 C12 C7 118.6(15) . .
C11 C12 C121 115.4(14) . .
C7 C12 C121 125.9(14) . .
C6 C1 C2 122.1(17) . .
C6 C1 N1 120.5(18) . .
C2 C1 N1 117.4(17) . .
C11 C10 C9 120.3(16) . .
C11 C10 H10A 119.8 . .
C9 C10 H10A 119.8 . .
C122 C121 C123 114.9(15) . .
C122 C121 C12 115.4(15) . .
C123 C121 C12 109.8(13) . .
C122 C121 H12A 105.2 . .
C123 C121 H12A 105.2 . .
C12 C121 H12A 105.2 . .
C23 C21 C2 118(2) . .
C23 C21 C22 113.7(19) . .
C2 C21 C22 107.7(18) . .
C23 C21 H21A 105.4 . .
C2 C21 H21A 105.4 . .
C22 C21 H21A 105.4 . .
C1 C2 C3 118(2) . .
C1 C2 C21 127.6(16) . .
C3 C2 C21 115(2) . .
C83 C81 C82 108(2) . .
C83 C81 C8 111(2) . .
C82 C81 C8 112.7(19) . .
C83 C81 H81A 108.4 . .
C82 C81 H81A 108.4 . .
C8 C81 H81A 108.4 . .
C121 C123 H12B 109.5 . .
C121 C123 H12C 109.5 . .
H12B C123 H12C 109.5 . .
C121 C123 H12D 109.5 . .
H12B C123 H12D 109.5 . .
H12C C123 H12D 109.5 . .
C1 C6 C5 119(2) . .
C1 C6 C61 122.8(17) . .
C5 C6 C61 119(2) . .
C6 C61 C63 107(2) . .
C6 C61 C62 114(2) . .
C63 C61 C62 109(2) . .
C6 C61 H61A 108.9 . .
C63 C61 H61A 108.9 . .
C62 C61 H61A 108.9 . .
C121 C122 H12E 109.5 . .
C121 C122 H12F 109.5 . .
H12E C122 H12F 109.5 . .
C121 C122 H12G 109.5 . .
H12E C122 H12G 109.5 . .
H12F C122 H12G 109.5 . .
C21 C23 H23A 109.5 . .
C21 C23 H23B 109.5 . .
H23A C23 H23B 109.5 . .
C21 C23 H23C 109.5 . .
H23A C23 H23C 109.5 . .
H23B C23 H23C 109.5 . .
C21 C22 H22A 109.5 . .
C21 C22 H22B 109.5 . .
H22A C22 H22B 109.5 . .
C21 C22 H22C 109.5 . .
H22A C22 H22C 109.5 . .
H22B C22 H22C 109.5 . .
C4 C5 C6 119(2) . .
C4 C5 H5A 120.5 . .
C6 C5 H5A 120.5 . .
C4 C3 C2 120(3) . .
C4 C3 H3A 120.2 . .
C2 C3 H3A 120.2 . .
C3 C4 C5 123(2) . .
C3 C4 H4A 118.5 . .
C5 C4 H4A 118.5 . .
C61 C63 H63A 109.5 . .
C61 C63 H63B 109.5 . .
H63A C63 H63B 109.5 . .
C61 C63 H63C 109.5 . .
H63A C63 H63C 109.5 . .
H63B C63 H63C 109.5 . .
C61 C62 H62A 109.5 . .
C61 C62 H62B 109.5 . .
H62A C62 H62B 109.5 . .
C61 C62 H62C 109.5 . .
H62A C62 H62C 109.5 . .
H62B C62 H62C 109.5 . .
C81 C83 H83A 109.5 . .
C81 C83 H83B 109.5 . .
H83A C83 H83B 109.5 . .
C81 C83 H83C 109.5 . .
H83A C83 H83C 109.5 . .
H83B C83 H83C 109.5 . .
C81 C82 H82A 109.5 . .
C81 C82 H82B 109.5 . .
H82A C82 H82B 109.5 . .
C81 C82 H82C 109.5 . .
H82A C82 H82C 109.5 . .
H82B C82 H82C 109.5 . .
O4 Li1 O4 112(3) . 2_656
O4 Li1 O3 105.9(8) . 2_656
O4 Li1 O3 104.1(7) 2_656 2_656
O4 Li1 O3 104.1(7) . .
O4 Li1 O3 105.9(8) 2_656 .
O3 Li1 O3 125(3) 2_656 .
C400 O4 C403 97.2(14) . .
C400 O4 Li1 130.6(13) . .
C403 O4 Li1 129.8(16) . .
O4 C400 C401 95.9(16) . .
O4 C400 H40A 112.6 . .
C401 C400 H40A 112.6 . .
O4 C400 H40B 112.6 . .
C401 C400 H40B 112.6 . .
H40A C400 H40B 110.1 . .
C402 C401 C400 101.9(14) . .
C402 C401 H40C 111.4 . .
C400 C401 H40C 111.4 . .
C402 C401 H40D 111.4 . .
C400 C401 H40D 111.4 . .
H40C C401 H40D 109.3 . .
C401 C402 C403 104.0(12) . .
C401 C402 H40E 110.9 . .
C403 C402 H40E 110.9 . .
C401 C402 H40F 110.9 . .
C403 C402 H40F 110.9 . .
H40E C402 H40F 109.0 . .
O4 C403 C402 98.8(15) . .
O4 C403 H40G 112.0 . .
C402 C403 H40G 112.0 . .
O4 C403 H40H 112.0 . .
C402 C403 H40H 112.0 . .
H40G C403 H40H 109.7 . .
C303 O3 C300 98.5(15) . .
C303 O3 Li1 137.8(15) . .
C300 O3 Li1 123.5(16) . .
O3 C300 C301 100.7(18) . .
O3 C300 H30A 111.6 . .
C301 C300 H30A 111.6 . .
O3 C300 H30B 111.6 . .
C301 C300 H30B 111.6 . .
H30A C300 H30B 109.4 . .
C302 C301 C300 101.2(13) . .
C302 C301 H30C 111.5 . .
C300 C301 H30C 111.5 . .
C302 C301 H30D 111.5 . .
C300 C301 H30D 111.5 . .
H30C C301 H30D 109.4 . .
C301 C302 C303 102.9(16) . .
C301 C302 H30E 111.2 . .
C303 C302 H30E 111.2 . .
C301 C302 H30F 111.2 . .
C303 C302 H30F 111.2 . .
H30E C302 H30F 109.1 . .
O3 C303 C302 92.2(17) . .
O3 C303 H30G 113.3 . .
C302 C303 H30G 113.3 . .
O3 C303 H30H 113.3 . .
C302 C303 H30H 113.3 . .
H30G C303 H30H 110.6 . .

loop_
_geom_bond_atom_site_label_1
_geom_bond_atom_site_label_2
_geom_bond_distance
_geom_bond_site_symmetry_2
W1 N1 2.128(12) .
W1 N2 2.139(11) 5_666
W1 W1 2.2794(13) 5_666
W1 Cl2 2.342(5) .
W1 Cl1 2.388(6) .
N2 C13 1.318(18) .
N2 C7 1.443(18) .
N2 W1 2.139(11) 5_666
N1 C13 1.308(19) .
N1 C1 1.46(2) .
C13 H13A 0.9500 .
C7 C12 1.39(2) .
C7 C8 1.40(2) .
C8 C9 1.40(2) .
C8 C81 1.52(3) .
C11 C10 1.35(2) .
C11 C12 1.38(2) .
C11 H11A 0.9500 .
C9 C10 1.36(2) .
C9 H9A 0.9500 .
C12 C121 1.55(2) .
C1 C6 1.39(3) .
C1 C2 1.41(3) .
C10 H10A 0.9500 .
C121 C122 1.46(2) .
C121 C123 1.55(2) .
C121 H12A 1.0000 .
C21 C23 1.44(3) .
C21 C2 1.53(3) .
C21 C22 1.53(3) .
C21 H21A 1.0000 .
C2 C3 1.41(3) .
C81 C83 1.47(3) .
C81 C82 1.48(4) .
C81 H81A 1.0000 .
C123 H12B 0.9800 .
C123 H12C 0.9800 .
C123 H12D 0.9800 .
C6 C5 1.40(3) .
C6 C61 1.51(3) .
C61 C63 1.52(3) .
C61 C62 1.53(3) .
C61 H61A 1.0000 .
C122 H12E 0.9800 .
C122 H12F 0.9800 .
C122 H12G 0.9800 .
C23 H23A 0.9800 .
C23 H23B 0.9800 .
C23 H23C 0.9800 .
C22 H22A 0.9800 .
C22 H22B 0.9800 .
C22 H22C 0.9800 .
C5 C4 1.38(4) .
C5 H5A 0.9500 .
C3 C4 1.36(4) .
C3 H3A 0.9500 .
C4 H4A 0.9500 .
C63 H63A 0.9800 .
C63 H63B 0.9800 .
C63 H63C 0.9800 .
C62 H62A 0.9800 .
C62 H62B 0.9800 .
C62 H62C 0.9800 .
C83 H83A 0.9800 .
C83 H83B 0.9800 .
C83 H83C 0.9800 .
C82 H82A 0.9800 .
C82 H82B 0.9800 .
C82 H82C 0.9800 .
Li1 O4 1.93(4) .
Li1 O4 1.94(4) 2_656
Li1 O3 1.96(3) 2_656
Li1 O3 1.96(3) .
O4 C400 1.431(17) .
O4 C403 1.442(17) .
C400 C401 1.57(3) .
C400 H40A 0.9900 .
C400 H40B 0.9900 .
C401 C402 1.43(3) .
C401 H40C 0.9900 .
C401 H40D 0.9900 .
C402 C403 1.57(3) .
C402 H40E 0.9900 .
C402 H40F 0.9900 .
C403 H40G 0.9900 .
C403 H40H 0.9900 .
O3 C303 1.419(17) .
O3 C300 1.430(18) .
C300 C301 1.57(3) .
C300 H30A 0.9900 .
C300 H30B 0.9900 .
C301 C302 1.45(3) .
C301 H30C 0.9900 .
C301 H30D 0.9900 .
C302 C303 1.60(3) .
C302 H30E 0.9900 .
C302 H30F 0.9900 .
C303 H30G 0.9900 .
C303 H30H 0.9900 .
